data_4105613
loop_
_publ_author_name
'Steven M. Baldwin'
'John E. Bercaw'
'Lawrence M. Henling'
'Michael W. Day'
'Hans H. Brintzinger'

_publ_section_title
;
 Cationic Alkylaluminum-Complexed Zirconocene Hydrides: NMR-Spectroscopic
 Identification, Crystallographic Structure Determination, and
 Interconversion with Other Zirconocene Cations
;
_journal_name_full 'Journal of the American Chemical Society'
_journal_page_first 1805
_journal_page_last 1813
_journal_paper_doi 10.1021/ja1050428
_journal_volume 133
_journal_year 2011
_chemical_absolute_configuration ad
_chemical_formula_moiety 'C36 H57 Al2 Si Zr, C24 B F20, 0.5(C7 H8)'
_chemical_formula_sum 'C63.5 H61 Al2 B F20 Si Zr'
_chemical_formula_weight 1388.20
_chemical_name_systematic
;
 ?
;
_space_group_IT_number 19
_symmetry_cell_setting orthorhombic
_symmetry_space_group_name_Hall 'P 2ac 2ab'
_symmetry_space_group_name_H-M 'P 21 21 21'
_atom_sites_solution_hydrogens geom
_atom_sites_solution_primary direct
_atom_sites_solution_secondary difmap
_audit_creation_method SHELXL-97
_cell_angle_alpha 90.00
_cell_angle_beta 90.00
_cell_angle_gamma 90.00
_cell_formula_units_Z 8
_cell_length_a 17.3916(7)
_cell_length_b 26.6355(12)
_cell_length_c 27.3497(12)
_cell_measurement_reflns_used 9981
_cell_measurement_temperature 100(2)
_cell_measurement_theta_max 20.95
_cell_measurement_theta_min 2.36
_cell_volume 12669.3(9)
_computing_cell_refinement 'Bruker SAINT-Plus v7.66A'
_computing_data_collection 'Bruker APEX2 v2009.7-0'
_computing_data_reduction 'Bruker SAINT-Plus v7.66A'
_computing_molecular_graphics 'Bruker XP v5.1'
_computing_publication_material 'Bruker XCIF 2008'
_computing_structure_refinement 'SHELXL-97 (Sheldrick, 2008)'
_computing_structure_solution 'SHELXS-97 (Sheldrick, 2008)'
_diffrn_ambient_temperature 100(2)
_diffrn_measured_fraction_theta_full 0.899
_diffrn_measured_fraction_theta_max 0.899
_diffrn_measurement_device_type 'Bruker KAPPA APEX II'
_diffrn_measurement_method '\w scans; 6 settings'
_diffrn_radiation_monochromator graphite
_diffrn_radiation_source 'fine-focus sealed tube'
_diffrn_radiation_type MoK\a
_diffrn_radiation_wavelength 0.71073
_diffrn_reflns_av_R_equivalents 0.0698
_diffrn_reflns_av_sigmaI/netI 0.1015
_diffrn_reflns_limit_h_max 21
_diffrn_reflns_limit_h_min -18
_diffrn_reflns_limit_k_max 33
_diffrn_reflns_limit_k_min -32
_diffrn_reflns_limit_l_max 34
_diffrn_reflns_limit_l_min -33
_diffrn_reflns_number 115139
_diffrn_reflns_theta_full 26.97
_diffrn_reflns_theta_max 26.97
_diffrn_reflns_theta_min 1.39
_exptl_absorpt_coefficient_mu 0.318
_exptl_absorpt_correction_T_max 0.9719
_exptl_absorpt_correction_T_min 0.9189
_exptl_absorpt_correction_type none
_exptl_crystal_colour Yellow
_exptl_crystal_density_diffrn 1.456
_exptl_crystal_description Block
_exptl_crystal_F_000 5656
_exptl_crystal_size_max 0.27
_exptl_crystal_size_mid 0.22
_exptl_crystal_size_min 0.09
_refine_diff_density_max 0.703
_refine_diff_density_min -0.470
_refine_diff_density_rms 0.071
_refine_ls_abs_structure_details 'Flack H D (1983), Acta Cryst. A39, 876-881'
_refine_ls_abs_structure_Flack -0.02(2)
_refine_ls_extinction_method none
_refine_ls_goodness_of_fit_ref 1.804
_refine_ls_hydrogen_treatment 'Riding (except hydrides)'
_refine_ls_matrix_type 'Full matrix'
_refine_ls_number_parameters 1456
_refine_ls_number_reflns 23731
_refine_ls_number_restraints 8713
_refine_ls_restrained_S_all 1.608
_refine_ls_R_factor_all 0.1201
_refine_ls_R_factor_gt 0.0623
_refine_ls_shift/su_max 0.001
_refine_ls_shift/su_mean 0.000
_refine_ls_structure_factor_coef Fsqd
_refine_ls_weighting_details w=1/s^2^(Fo^2^)
_refine_ls_weighting_scheme sigma
_refine_ls_wR_factor_gt 0.0749
_refine_ls_wR_factor_ref 0.0779
_reflns_number_gt 13557
_reflns_number_total 23731
_reflns_threshold_expression >2sigma(I)
_cod_data_source_file ja1050428_si_003.cif
_cod_data_source_block smb10
_cod_depositor_comments
;
The following automatic conversions were performed:

'_atom_sites_solution_primary' value 'direct methods' was changed to
'direct'.

'_atom_sites_solution_secondary' value 'Difference Fourier map' was
changed to 'difmap'.

'_atom_sites_solution_hydrogens' value 'Geometric positions' was
changed to 'geom'.

Automatic conversion script
Id: cif_fix_values 6452 2018-10-05 10:23:21Z andrius 
;
_cod_original_formula_sum 'C63.50 H61 Al2 B F20 Si Zr'
_cod_database_code 4105613

loop_
_symmetry_equiv_pos_as_xyz
'x, y, z'
'-x+1/2, -y, z+1/2'
'-x, y+1/2, -z+1/2'
'x+1/2, -y+1/2, -z'

loop_
_atom_site_label
_atom_site_type_symbol
_atom_site_fract_x
_atom_site_fract_y
_atom_site_fract_z
_atom_site_U_iso_or_equiv
_atom_site_adp_type
_atom_site_occupancy
_atom_site_symmetry_multiplicity
_atom_site_calc_flag
_atom_site_refinement_flags
Zr1 Zr 0.77305(3) 0.087855(19) 0.969416(18) 0.04121(15) Uani 1 1 d U
H1H H 0.7474(18) 0.1111(13) 0.9048(13) 0.049 Uiso 1 1 d .
H2H H 0.779(2) 0.1555(12) 0.9505(13) 0.049 Uiso 1 1 d .
H3H H 0.8099(19) 0.1332(13) 1.0223(14) 0.049 Uiso 1 1 d .
Si1 Si 0.75999(10) -0.03484(6) 0.99230(6) 0.0556(5) Uani 1 1 d U
Al1 Al 0.76032(11) 0.16427(7) 0.88055(7) 0.0694(6) Uani 1 1 d U
Al2 Al 0.80002(11) 0.19592(7) 1.00725(7) 0.0717(6) Uani 1 1 d U
C1A C 0.8408(3) 0.0075(2) 0.9726(2) 0.0485(16) Uani 1 1 d U
C2A C 0.8501(3) 0.0259(2) 0.9248(2) 0.0427(16) Uani 1 1 d U
H2AA H 0.8326 0.0080 0.8947 0.051 Uiso 1 1 calc R
C3A C 0.8963(3) 0.0686(2) 0.9248(2) 0.0529(17) Uani 1 1 d U
H3AA H 0.9165 0.0865 0.8953 0.063 Uiso 1 1 calc R
C4A C 0.9204(2) 0.07591(17) 0.97385(11) 0.0482(17) Uani 1 1 d GU
C5A C 0.88407(18) 0.04120(13) 1.00393(16) 0.0416(16) Uani 1 1 d GU
C6A C 0.8981(2) 0.04143(14) 1.05397(15) 0.0549(18) Uani 1 1 d GU
H6AA H 0.8732 0.0177 1.0745 0.066 Uiso 1 1 calc R
C7A C 0.9485(2) 0.07638(18) 1.07392(12) 0.074(2) Uani 1 1 d GU
H7AA H 0.9581 0.0765 1.1081 0.089 Uiso 1 1 calc R
C8A C 0.98485(18) 0.11109(14) 1.0438(2) 0.081(2) Uani 1 1 d GU
H8AA H 1.0193 0.1350 1.0575 0.097 Uiso 1 1 calc R
C9A C 0.9708(2) 0.11086(13) 0.99380(18) 0.067(2) Uani 1 1 d GU
H9AA H 0.9957 0.1346 0.9732 0.081 Uiso 1 1 calc R
C10A C 0.6910(3) 0.0184(2) 0.9968(2) 0.0458(16) Uani 1 1 d U
C11A C 0.6898(3) 0.0553(2) 1.0332(2) 0.0476(16) Uani 1 1 d U
H11A H 0.7072 0.0493 1.0676 0.057 Uiso 1 1 calc R
C12A C 0.6525(3) 0.0971(2) 1.0187(2) 0.0534(18) Uani 1 1 d U
H12A H 0.6387 0.1263 1.0399 0.064 Uiso 1 1 calc R
C13A C 0.6244(2) 0.08764(18) 0.97072(13) 0.0575(19) Uani 1 1 d GU
C14A C 0.65021(17) 0.04086(16) 0.95532(15) 0.0494(17) Uani 1 1 d GU
C15A C 0.6299(2) 0.02292(13) 0.90937(17) 0.0551(19) Uani 1 1 d GU
H15A H 0.6476 -0.0090 0.8988 0.066 Uiso 1 1 calc R
C16A C 0.5838(2) 0.0518(2) 0.87883(12) 0.081(2) Uani 1 1 d GU
H16A H 0.5699 0.0395 0.8474 0.097 Uiso 1 1 calc R
C17A C 0.55791(18) 0.09854(19) 0.89423(19) 0.087(2) Uani 1 1 d GU
H17A H 0.5264 0.1183 0.8734 0.104 Uiso 1 1 calc R
C18A C 0.5782(2) 0.11648(12) 0.9402(2) 0.086(2) Uani 1 1 d GU
H18A H 0.5605 0.1485 0.9507 0.103 Uiso 1 1 calc R
C19A C 0.7413(3) -0.08186(17) 0.94428(19) 0.0764(19) Uani 1 1 d U
H19A H 0.7815 -0.1077 0.9452 0.115 Uiso 1 1 calc R
H19B H 0.7415 -0.0654 0.9122 0.115 Uiso 1 1 calc R
H19C H 0.6911 -0.0975 0.9499 0.115 Uiso 1 1 calc R
C20A C 0.7716(3) -0.06647(18) 1.05090(17) 0.0782(19) Uani 1 1 d U
H20A H 0.8080 -0.0943 1.0473 0.117 Uiso 1 1 calc R
H20B H 0.7218 -0.0795 1.0618 0.117 Uiso 1 1 calc R
H20C H 0.7913 -0.0426 1.0751 0.117 Uiso 1 1 calc R
C21_1 C 0.8538(3) 0.1652(2) 0.8418(2) 0.095(3) Uani 1 1 d DU
H21A_1 H 0.8963 0.1652 0.8659 0.114 Uiso 1 1 calc R
H21B_1 H 0.8557 0.1321 0.8254 0.114 Uiso 1 1 calc R
C22_1 C 0.8754(3) 0.2002(2) 0.8059(2) 0.195(5) Uani 1 1 d DU
H22A_1 H 0.8311 0.2006 0.7826 0.235 Uiso 1 1 calc R
C23_1 C 0.9404(4) 0.1847(3) 0.7760(3) 0.256(7) Uani 1 1 d DU
H23A_1 H 0.9496 0.2099 0.7505 0.384 Uiso 1 1 calc R
H23B_1 H 0.9291 0.1522 0.7608 0.384 Uiso 1 1 calc R
H23C_1 H 0.9863 0.1816 0.7966 0.384 Uiso 1 1 calc R
C24_1 C 0.8836(4) 0.25159(19) 0.8204(3) 0.201(5) Uani 1 1 d DU
H24A_1 H 0.8965 0.2721 0.7918 0.301 Uiso 1 1 calc R
H24B_1 H 0.9246 0.2544 0.8448 0.301 Uiso 1 1 calc R
H24C_1 H 0.8351 0.2635 0.8346 0.301 Uiso 1 1 calc R
C21_2 C 0.6835(3) 0.21517(19) 0.88685(17) 0.088(2) Uani 1 1 d DU
H21A_2 H 0.6520 0.2033 0.9147 0.105 Uiso 1 1 calc R
H21B_2 H 0.7126 0.2443 0.8996 0.105 Uiso 1 1 calc R
C22_2 C 0.6292(3) 0.23734(18) 0.85552(17) 0.142(4) Uani 1 1 d DU
H22A_2 H 0.5932 0.2093 0.8474 0.170 Uiso 1 1 calc R
C23_2 C 0.6596(3) 0.25288(19) 0.80839(15) 0.082(2) Uani 1 1 d DU
H23A_2 H 0.6179 0.2667 0.7884 0.123 Uiso 1 1 calc R
H23B_2 H 0.6822 0.2238 0.7917 0.123 Uiso 1 1 calc R
H23C_2 H 0.6992 0.2786 0.8133 0.123 Uiso 1 1 calc R
C24_2 C 0.5802(3) 0.2755(2) 0.87540(19) 0.110(3) Uani 1 1 d DU
H24A_2 H 0.5453 0.2877 0.8499 0.165 Uiso 1 1 calc R
H24B_2 H 0.6116 0.3033 0.8875 0.165 Uiso 1 1 calc R
H24C_2 H 0.5501 0.2614 0.9024 0.165 Uiso 1 1 calc R
C21_3 C 0.8995(3) 0.22946(16) 1.0044(2) 0.109(3) Uani 1 1 d DU
H21A_3 H 0.9281 0.2180 1.0336 0.131 Uiso 1 1 calc R
H21B_3 H 0.9265 0.2148 0.9758 0.131 Uiso 1 1 calc R
C22_3 C 0.9120(3) 0.28156(18) 1.0015(2) 0.171(5) Uani 1 1 d DU
H22A_3 H 0.9688 0.2852 1.0059 0.205 Uiso 1 1 calc R
C23_3 C 0.8973(6) 0.3032(3) 0.9537(2) 0.299(8) Uani 1 1 d DU
H23A_3 H 0.9063 0.3395 0.9549 0.449 Uiso 1 1 calc R
H23B_3 H 0.8438 0.2968 0.9443 0.449 Uiso 1 1 calc R
H23C_3 H 0.9318 0.2880 0.9296 0.449 Uiso 1 1 calc R
C24_3 C 0.8800(4) 0.3124(2) 1.0393(3) 0.209(5) Uani 1 1 d DU
H24A_3 H 0.8912 0.3477 1.0323 0.314 Uiso 1 1 calc R
H24B_3 H 0.9027 0.3031 1.0708 0.314 Uiso 1 1 calc R
H24C_3 H 0.8242 0.3074 1.0405 0.314 Uiso 1 1 calc R
C21_4 C 0.6998(3) 0.2326(2) 1.02189(17) 0.098(2) Uani 1 1 d DU
H21A_4 H 0.6983 0.2624 1.0002 0.118 Uiso 1 1 calc R
H21B_4 H 0.6575 0.2103 1.0113 0.118 Uiso 1 1 calc R
C22_4 C 0.6813(3) 0.2494(2) 1.06921(18) 0.203(6) Uani 1 1 d DU
H22A_4 H 0.7132 0.2804 1.0735 0.244 Uiso 1 1 calc R
C23_4 C 0.7067(5) 0.2163(3) 1.1083(2) 0.273(7) Uani 1 1 d DU
H23A_4 H 0.6948 0.2316 1.1399 0.410 Uiso 1 1 calc R
H23B_4 H 0.7623 0.2110 1.1056 0.410 Uiso 1 1 calc R
H23C_4 H 0.6801 0.1840 1.1055 0.410 Uiso 1 1 calc R
C24_4 C 0.6042(4) 0.2661(3) 1.0779(2) 0.264(7) Uani 1 1 d DU
H24A_4 H 0.5987 0.2761 1.1122 0.396 Uiso 1 1 calc R
H24B_4 H 0.5683 0.2387 1.0707 0.396 Uiso 1 1 calc R
H24C_4 H 0.5928 0.2948 1.0567 0.396 Uiso 1 1 calc R
Zr2 Zr 0.72711(3) 0.56385(2) 0.892567(19) 0.04425(15) Uani 1 1 d U
H4H H 0.772(2) 0.5865(13) 0.8292(13) 0.053 Uiso 1 1 d .
H5H H 0.729(2) 0.6354(13) 0.8832(13) 0.053 Uiso 1 1 d .
H6H H 0.6972(19) 0.6032(13) 0.9492(13) 0.053 Uiso 1 1 d .
Si2 Si 0.73830(10) 0.43988(6) 0.90373(6) 0.0652(5) Uani 1 1 d U
Al3 Al 0.70196(13) 0.66825(7) 0.94018(7) 0.0795(7) Uani 1 1 d U
Al4 Al 0.74244(10) 0.64690(7) 0.80901(6) 0.0645(6) Uani 1 1 d U
C1B C 0.6592(3) 0.4844(2) 0.8904(2) 0.0468(16) Uani 1 1 d U
C2B C 0.6495(3) 0.5062(2) 0.8441(2) 0.0529(17) Uani 1 1 d U
H2BA H 0.6673 0.4904 0.8129 0.063 Uiso 1 1 calc R
C3B C 0.6027(3) 0.5500(2) 0.8464(2) 0.0500(17) Uani 1 1 d U
H3BA H 0.5829 0.5701 0.8182 0.060 Uiso 1 1 calc R
C4B C 0.5786(2) 0.55349(17) 0.89633(11) 0.0514(17) Uani 1 1 d GU
C5B C 0.61428(19) 0.51501(14) 0.92208(16) 0.0450(17) Uani 1 1 d GU
C6B C 0.5993(2) 0.50865(15) 0.97162(16) 0.070(2) Uani 1 1 d GU
H6BA H 0.6237 0.4823 0.9892 0.084 Uiso 1 1 calc R
C7B C 0.5486(3) 0.5408(2) 0.99541(11) 0.107(3) Uani 1 1 d GU
H7BA H 0.5384 0.5364 1.0293 0.128 Uiso 1 1 calc R
C8B C 0.51289(19) 0.57924(17) 0.96966(19) 0.098(3) Uani 1 1 d GU
H8BA H 0.4782 0.6012 0.9859 0.118 Uiso 1 1 calc R
C9B C 0.5279(2) 0.58561(13) 0.92012(19) 0.071(2) Uani 1 1 d GU
H9BA H 0.5035 0.6119 0.9025 0.085 Uiso 1 1 calc R
C10B C 0.8087(3) 0.4909(2) 0.9136(2) 0.0533(18) Uani 1 1 d U
C11B C 0.8080(3) 0.5234(2) 0.9538(2) 0.0580(18) Uani 1 1 d U
H11B H 0.7901 0.5138 0.9872 0.070 Uiso 1 1 calc R
C12B C 0.8477(3) 0.5689(3) 0.9427(2) 0.074(2) Uani 1 1 d U
H12B H 0.8611 0.5960 0.9665 0.089 Uiso 1 1 calc R
C13B C 0.8769(3) 0.5637(2) 0.89609(13) 0.0592(19) Uani 1 1 d GU
C14B C 0.85210(19) 0.51854(18) 0.87621(18) 0.0577(19) Uani 1 1 d GU
C15B C 0.8747(3) 0.50485(14) 0.8293(2) 0.077(2) Uani 1 1 d GU
H15B H 0.8578 0.4740 0.8157 0.092 Uiso 1 1 calc R
C16B C 0.9222(3) 0.5364(2) 0.80232(13) 0.098(3) Uani 1 1 d GU
H16B H 0.9377 0.5270 0.7703 0.117 Uiso 1 1 calc R
C17B C 0.94707(18) 0.5816(2) 0.8222(2) 0.104(3) Uani 1 1 d GU
H17B H 0.9795 0.6031 0.8037 0.125 Uiso 1 1 calc R
C18B C 0.9244(2) 0.59526(13) 0.8691(2) 0.091(3) Uani 1 1 d GU
H18B H 0.9414 0.6262 0.8827 0.110 Uiso 1 1 calc R
C19B C 0.7258(3) 0.40334(19) 0.9605(2) 0.095(2) Uani 1 1 d U
H19D H 0.7166 0.4263 0.9878 0.142 Uiso 1 1 calc R
H19E H 0.7724 0.3837 0.9668 0.142 Uiso 1 1 calc R
H19F H 0.6818 0.3806 0.9569 0.142 Uiso 1 1 calc R
C20B C 0.7593(3) 0.3974(2) 0.8525(2) 0.102(2) Uani 1 1 d U
H20D H 0.7651 0.4169 0.8224 0.152 Uiso 1 1 calc R
H20E H 0.7169 0.3734 0.8487 0.152 Uiso 1 1 calc R
H20F H 0.8070 0.3790 0.8592 0.152 Uiso 1 1 calc R
C21_5 C 0.8203(3) 0.69503(19) 0.8187(2) 0.099(3) Uani 1 1 d DU
H21A_5 H 0.8125 0.7054 0.8531 0.119 Uiso 1 1 calc R
H21B_5 H 0.8677 0.6745 0.8190 0.119 Uiso 1 1 calc R
C22_5 C 0.8442(3) 0.7397(2) 0.7960(2) 0.271(7) Uani 1 1 d DU
H22A_5 H 0.8088 0.7658 0.8096 0.325 Uiso 1 1 calc R
C23_5 C 0.9202(3) 0.7569(2) 0.8105(3) 0.149(4) Uani 1 1 d DU
H23A_5 H 0.9320 0.7885 0.7937 0.223 Uiso 1 1 calc R
H23B_5 H 0.9585 0.7315 0.8015 0.223 Uiso 1 1 calc R
H23C_5 H 0.9214 0.7622 0.8459 0.223 Uiso 1 1 calc R
C24_5 C 0.8344(5) 0.7439(3) 0.7442(2) 0.241(6) Uani 1 1 d DU
H24A_5 H 0.8527 0.7769 0.7333 0.362 Uiso 1 1 calc R
H24B_5 H 0.7799 0.7403 0.7360 0.362 Uiso 1 1 calc R
H24C_5 H 0.8640 0.7175 0.7279 0.362 Uiso 1 1 calc R
C21_6 C 0.6473(3) 0.6505(2) 0.76995(16) 0.069(2) Uani 1 1 d DU
H21A_6 H 0.6426 0.6172 0.7542 0.083 Uiso 1 1 calc R
H21B_6 H 0.6051 0.6524 0.7941 0.083 Uiso 1 1 calc R
C22_6 C 0.6280(3) 0.68545(19) 0.73339(17) 0.121(3) Uani 1 1 d DU
H22A_6 H 0.6444 0.7185 0.7472 0.145 Uiso 1 1 calc R
C23_6 C 0.6723(3) 0.6804(3) 0.6885(2) 0.176(4) Uani 1 1 d DU
H23A_6 H 0.6597 0.7082 0.6664 0.264 Uiso 1 1 calc R
H23B_6 H 0.6597 0.6484 0.6728 0.264 Uiso 1 1 calc R
H23C_6 H 0.7273 0.6813 0.6962 0.264 Uiso 1 1 calc R
C24_6 C 0.5480(3) 0.6921(3) 0.7224(3) 0.192(5) Uani 1 1 d DU
H24A_6 H 0.5422 0.7185 0.6978 0.288 Uiso 1 1 calc R
H24B_6 H 0.5205 0.7018 0.7522 0.288 Uiso 1 1 calc R
H24C_6 H 0.5268 0.6606 0.7098 0.288 Uiso 1 1 calc R
C21_7 C 0.8041(4) 0.6968(2) 0.9623(3) 0.147(4) Uani 1 1 d DU
H21A_7 H 0.8170 0.6799 0.9935 0.176 Uiso 1 1 calc R
H21B_7 H 0.8429 0.6856 0.9381 0.176 Uiso 1 1 calc R
C22_7 C 0.8163(4) 0.7485(2) 0.9696(2) 0.233(6) Uani 1 1 d DU
H22A_7 H 0.7921 0.7647 0.9405 0.280 Uiso 1 1 calc R
C23_7 C 0.8965(5) 0.7638(3) 0.9671(4) 0.363(10) Uani 1 1 d DU
H23A_7 H 0.9000 0.8003 0.9710 0.545 Uiso 1 1 calc R
H23B_7 H 0.9180 0.7541 0.9354 0.545 Uiso 1 1 calc R
H23C_7 H 0.9255 0.7474 0.9934 0.545 Uiso 1 1 calc R
C24_7 C 0.7790(6) 0.7716(3) 1.0105(4) 0.337(9) Uani 1 1 d DU
H24A_7 H 0.7902 0.8076 1.0106 0.506 Uiso 1 1 calc R
H24B_7 H 0.7980 0.7565 1.0409 0.506 Uiso 1 1 calc R
H24C_7 H 0.7233 0.7664 1.0081 0.506 Uiso 1 1 calc R
C21_8 C 0.6032(3) 0.7040(2) 0.9399(2) 0.143(4) Uani 1 1 d DU
H21A_8 H 0.5644 0.6768 0.9386 0.171 Uiso 1 1 calc R
H21B_8 H 0.5993 0.7181 0.9733 0.171 Uiso 1 1 calc R
C22_8 C 0.5722(3) 0.7417(2) 0.9098(2) 0.89(3) Uani 1 1 d DU
H22A_8 H 0.5637 0.7706 0.9325 1.072 Uiso 1 1 calc R
C23_8 C 0.6252(4) 0.7612(3) 0.8734(3) 0.288(7) Uani 1 1 d DU
H23A_8 H 0.5993 0.7870 0.8538 0.433 Uiso 1 1 calc R
H23B_8 H 0.6422 0.7338 0.8521 0.433 Uiso 1 1 calc R
H23C_8 H 0.6699 0.7760 0.8898 0.433 Uiso 1 1 calc R
C24_8 C 0.4981(4) 0.7329(3) 0.8886(3) 0.333(8) Uani 1 1 d DU
H24A_8 H 0.4851 0.7607 0.8666 0.500 Uiso 1 1 calc R
H24B_8 H 0.4595 0.7307 0.9146 0.500 Uiso 1 1 calc R
H24C_8 H 0.4991 0.7014 0.8701 0.500 Uiso 1 1 calc R
B1 B 0.6967(4) 0.4642(2) 0.6468(2) 0.0458(19) Uani 1 1 d U
F1A F 0.80435(18) 0.43857(14) 0.72511(12) 0.0833(12) Uani 1 1 d U
F2A F 0.9222(2) 0.37541(17) 0.72092(16) 0.1322(19) Uani 1 1 d U
F3A F 0.9541(2) 0.32524(15) 0.63508(18) 0.148(2) Uani 1 1 d U
F4A F 0.8655(2) 0.34246(13) 0.55417(16) 0.1177(16) Uani 1 1 d U
F5A F 0.74581(17) 0.40120(12) 0.55882(11) 0.0776(11) Uani 1 1 d U
F6A F 0.67696(18) 0.37617(12) 0.72092(13) 0.0821(12) Uani 1 1 d U
F7A F 0.57288(19) 0.37579(15) 0.79363(13) 0.1033(14) Uani 1 1 d U
F8A F 0.47282(17) 0.45366(14) 0.80551(11) 0.0945(13) Uani 1 1 d U
F9A F 0.48304(16) 0.53413(14) 0.74631(13) 0.0815(12) Uani 1 1 d U
F10A F 0.59020(15) 0.53874(12) 0.67600(11) 0.0582(10) Uani 1 1 d U
F11A F 0.61172(17) 0.37637(13) 0.62140(13) 0.0789(12) Uani 1 1 d U
F12A F 0.50091(19) 0.36859(15) 0.55449(14) 0.1042(14) Uani 1 1 d U
F13A F 0.46045(16) 0.44600(14) 0.49887(12) 0.0929(13) Uani 1 1 d U
F14A F 0.53495(17) 0.53644(13) 0.50919(12) 0.0788(12) Uani 1 1 d U
F15A F 0.64264(17) 0.54809(12) 0.57612(11) 0.0615(10) Uani 1 1 d U
F16A F 0.72798(16) 0.53426(11) 0.73547(10) 0.0607(9) Uani 1 1 d U
F17A F 0.82407(17) 0.61062(12) 0.73560(11) 0.0706(10) Uani 1 1 d U
F18A F 0.9001(2) 0.63641(14) 0.65465(13) 0.1012(13) Uani 1 1 d U
F19A F 0.88184(18) 0.58373(14) 0.57025(12) 0.0937(13) Uani 1 1 d U
F20A F 0.78821(16) 0.50446(12) 0.56825(10) 0.0659(10) Uani 1 1 d U
C41A C 0.7674(2) 0.42152(13) 0.64324(18) 0.0512(16) Uani 1 1 d GU
C42A C 0.8138(3) 0.41508(17) 0.68413(14) 0.070(2) Uani 1 1 d GU
C43A C 0.8768(3) 0.3831(2) 0.68200(18) 0.088(3) Uani 1 1 d GU
C44A C 0.8934(2) 0.35746(15) 0.6390(2) 0.098(3) Uani 1 1 d GU
C45A C 0.8469(3) 0.36390(15) 0.59809(17) 0.084(2) Uani 1 1 d GU
C46A C 0.7839(3) 0.39593(16) 0.60022(14) 0.0645(19) Uani 1 1 d GU
C47A C 0.63768(19) 0.45879(17) 0.69613(12) 0.0400(15) Uani 1 1 d GU
C48A C 0.6337(2) 0.41678(14) 0.72618(16) 0.0571(18) Uani 1 1 d GU
C49A C 0.5786(3) 0.41427(16) 0.76290(14) 0.063(2) Uani 1 1 d GU
C50A C 0.5274(2) 0.4538(2) 0.76957(12) 0.069(2) Uani 1 1 d GU
C51A C 0.5314(2) 0.49577(17) 0.73951(16) 0.0573(18) Uani 1 1 d GU
C52A C 0.5865(2) 0.49828(13) 0.70280(14) 0.0475(17) Uani 1 1 d GU
C53A C 0.63398(18) 0.46223(19) 0.60076(12) 0.0461(16) Uani 1 1 d GU
C54A C 0.5962(3) 0.41662(15) 0.59502(14) 0.0553(18) Uani 1 1 d GU
C55A C 0.5374(2) 0.41206(16) 0.56092(17) 0.0601(19) Uani 1 1 d GU
C56A C 0.51630(19) 0.4531(2) 0.53254(13) 0.064(2) Uani 1 1 d GU
C57A C 0.5541(3) 0.49873(18) 0.53827(14) 0.0567(18) Uani 1 1 d GU
C58A C 0.6129(2) 0.50329(14) 0.57238(16) 0.0500(17) Uani 1 1 d GU
C59A C 0.75110(17) 0.51700(11) 0.65066(15) 0.0382(15) Uani 1 1 d GU
C60A C 0.7609(2) 0.54421(16) 0.69357(12) 0.0515(16) Uani 1 1 d GU
C61A C 0.8114(2) 0.58467(15) 0.69468(13) 0.0518(17) Uani 1 1 d GU
C62A C 0.85202(19) 0.59791(12) 0.65286(18) 0.0587(18) Uani 1 1 d GU
C63A C 0.8422(2) 0.57070(16) 0.60995(13) 0.0620(19) Uani 1 1 d GU
C64A C 0.7918(2) 0.53024(14) 0.60884(11) 0.0468(16) Uani 1 1 d GU
B2 B 0.7925(3) 0.9595(2) 0.7401(2) 0.0399(18) Uani 1 1 d U
F1B F 0.8172(2) 0.88329(14) 0.82597(15) 0.1070(17) Uani 1 1 d U
F2B F 0.9284(3) 0.8936(2) 0.89324(15) 0.177(2) Uani 1 1 d U
F3B F 1.0315(2) 0.9687(2) 0.88894(15) 0.166(2) Uani 1 1 d U
F4B F 1.01611(19) 1.0395(2) 0.82069(14) 0.1325(19) Uani 1 1 d U
F5B F 0.90770(17) 1.03425(14) 0.75591(13) 0.0777(12) Uani 1 1 d U
F6B F 0.77488(17) 1.04557(10) 0.81449(10) 0.0605(9) Uani 1 1 d U
F7B F 0.68541(18) 1.12403(12) 0.80364(13) 0.0851(12) Uani 1 1 d U
F8B F 0.60096(19) 1.13558(14) 0.72077(14) 0.1015(14) Uani 1 1 d U
F9B F 0.60768(17) 1.06506(15) 0.64981(12) 0.0925(13) Uani 1 1 d U
F10B F 0.69877(16) 0.98468(12) 0.65849(10) 0.0660(10) Uani 1 1 d U
F11B F 0.84715(17) 1.02854(12) 0.65612(11) 0.0635(10) Uani 1 1 d U
F12B F 0.95446(18) 1.00735(14) 0.59163(13) 0.0924(13) Uani 1 1 d U
F13B F 1.02636(18) 0.91719(15) 0.59354(13) 0.1102(15) Uani 1 1 d U
F14B F 0.9875(2) 0.84724(14) 0.66059(16) 0.1205(16) Uani 1 1 d U
F15B F 0.87700(19) 0.86744(14) 0.72603(13) 0.0890(13) Uani 1 1 d U
F16B F 0.69178(18) 0.95110(13) 0.82201(11) 0.0791(12) Uani 1 1 d U
F17B F 0.57345(19) 0.88918(15) 0.83299(15) 0.1114(15) Uani 1 1 d U
F18B F 0.5387(2) 0.82062(15) 0.76268(16) 0.1234(17) Uani 1 1 d U
F19B F 0.6224(2) 0.81913(15) 0.68033(17) 0.1233(17) Uani 1 1 d U
F20B F 0.74007(19) 0.87953(12) 0.66635(12) 0.0937(13) Uani 1 1 d U
C41B C 0.8556(2) 0.9590(2) 0.78692(14) 0.0503(17) Uani 1 1 d GU
C42B C 0.8600(3) 0.92134(17) 0.82195(19) 0.090(3) Uani 1 1 d GU
C43B C 0.9178(4) 0.9225(2) 0.85703(15) 0.107(4) Uani 1 1 d GU
C44B C 0.9712(3) 0.9613(3) 0.85708(16) 0.109(4) Uani 1 1 d GU
C45B C 0.9668(2) 0.9990(2) 0.8221(2) 0.084(3) Uani 1 1 d GU
C46B C 0.9090(3) 0.99786(17) 0.78697(15) 0.065(2) Uani 1 1 d GU
C47B C 0.74372(17) 1.01231(12) 0.73583(15) 0.0391(15) Uani 1 1 d GU
C48B C 0.7397(2) 1.04823(16) 0.77260(11) 0.0467(16) Uani 1 1 d GU
C49B C 0.6922(2) 1.08981(13) 0.76710(14) 0.0563(18) Uani 1 1 d GU
C50B C 0.64867(19) 1.09546(13) 0.72482(18) 0.0610(19) Uani 1 1 d GU
C51B C 0.65269(19) 1.05953(18) 0.68805(13) 0.0563(18) Uani 1 1 d GU
C52B C 0.7002(2) 1.01795(15) 0.69355(12) 0.0463(17) Uani 1 1 d GU
C53B C 0.85533(18) 0.94845(18) 0.69286(13) 0.0427(16) Uani 1 1 d GU
C54B C 0.8761(2) 0.98415(13) 0.65821(16) 0.0486(18) Uani 1 1 d GU
C55B C 0.9342(3) 0.97377(19) 0.62485(13) 0.062(2) Uani 1 1 d GU
C56B C 0.97165(19) 0.9277(2) 0.62614(15) 0.070(2) Uani 1 1 d GU
C57B C 0.9509(2) 0.89198(15) 0.66079(19) 0.072(2) Uani 1 1 d GU
C58B C 0.8928(3) 0.90236(15) 0.69415(15) 0.0579(19) Uani 1 1 d GU
C59B C 0.7231(2) 0.91747(14) 0.74450(17) 0.0523(16) Uani 1 1 d GU
C60B C 0.6796(3) 0.91896(15) 0.78711(14) 0.0575(19) Uani 1 1 d GU
C61B C 0.6176(2) 0.8865(2) 0.79291(16) 0.078(2) Uani 1 1 d GU
C62B C 0.5992(2) 0.85258(16) 0.7561(2) 0.083(2) Uani 1 1 d GU
C63B C 0.6428(3) 0.85109(15) 0.71352(19) 0.075(2) Uani 1 1 d GU
C64B C 0.7047(3) 0.88353(18) 0.70771(13) 0.075(2) Uani 1 1 d GU
C71A C 0.7784(3) 0.22269(19) 0.65225(16) 0.245(5) Uani 1 1 d GDU
C72A C 0.8274(4) 0.2351(2) 0.6140(2) 0.507(13) Uani 1 1 d GDU
H72A H 0.8259 0.2678 0.6002 0.608 Uiso 1 1 calc R
C73A C 0.8786(3) 0.1996(3) 0.5959(2) 0.399(9) Uani 1 1 d GDU
H73A H 0.9122 0.2081 0.5697 0.479 Uiso 1 1 calc R
C74A C 0.8808(3) 0.1517(3) 0.6160(3) 0.248(6) Uani 1 1 d GDU
H74A H 0.9158 0.1275 0.6036 0.297 Uiso 1 1 calc R
C75A C 0.8318(4) 0.1393(2) 0.6543(3) 0.428(11) Uani 1 1 d GDU
H75A H 0.8333 0.1066 0.6681 0.513 Uiso 1 1 calc R
C76A C 0.7806(4) 0.1748(2) 0.6724(2) 0.245(5) Uani 1 1 d GDU
H76A H 0.7471 0.1663 0.6986 0.294 Uiso 1 1 calc R
C77A C 0.7216(4) 0.2620(3) 0.6724(3) 0.254(5) Uani 1 1 d DU
H77A H 0.7289 0.2939 0.6551 0.381 Uiso 1 1 calc R
H77B H 0.7310 0.2669 0.7074 0.381 Uiso 1 1 calc R
H77C H 0.6688 0.2501 0.6675 0.381 Uiso 1 1 calc R

loop_
_atom_site_aniso_label
_atom_site_aniso_U_11
_atom_site_aniso_U_22
_atom_site_aniso_U_33
_atom_site_aniso_U_23
_atom_site_aniso_U_13
_atom_site_aniso_U_12
Zr1 0.0385(3) 0.0511(4) 0.0340(3) -0.0012(3) 0.0036(3) 0.0029(3)
Si1 0.0688(13) 0.0547(11) 0.0433(11) 0.0006(9) 0.0005(10) -0.0037(11)
Al1 0.0842(16) 0.0593(13) 0.0647(14) 0.0188(11) 0.0019(12) 0.0087(12)
Al2 0.0721(15) 0.0612(14) 0.0819(16) -0.0214(12) 0.0038(12) 0.0038(12)
C1A 0.054(4) 0.050(4) 0.042(4) 0.000(4) 0.001(3) 0.016(3)
C2A 0.045(4) 0.043(4) 0.040(4) -0.002(3) 0.004(3) 0.009(3)
C3A 0.055(4) 0.060(5) 0.044(4) 0.004(4) 0.013(3) 0.014(4)
C4A 0.023(4) 0.061(5) 0.060(5) -0.012(4) 0.001(3) 0.008(3)
C5A 0.029(4) 0.062(5) 0.034(4) 0.013(4) 0.005(3) -0.001(3)
C6A 0.047(4) 0.071(5) 0.047(4) 0.003(4) -0.002(3) 0.009(4)
C7A 0.070(5) 0.099(6) 0.055(5) -0.012(5) -0.032(4) 0.018(4)
C8A 0.046(4) 0.078(6) 0.118(7) -0.035(5) 0.020(5) -0.018(4)
C9A 0.055(5) 0.080(5) 0.067(5) 0.004(4) 0.020(4) 0.026(4)
C10A 0.042(4) 0.055(4) 0.040(4) 0.002(3) 0.003(3) 0.005(3)
C11A 0.042(4) 0.071(5) 0.030(3) 0.010(4) 0.003(3) -0.004(4)
C12A 0.033(4) 0.072(5) 0.054(4) -0.017(4) 0.020(3) -0.018(4)
C13A 0.017(4) 0.068(5) 0.088(6) -0.011(5) 0.011(4) 0.013(3)
C14A 0.033(4) 0.053(4) 0.063(5) -0.006(4) 0.006(4) -0.006(3)
C15A 0.039(4) 0.088(5) 0.039(4) 0.007(4) 0.004(3) -0.007(4)
C16A 0.043(5) 0.143(7) 0.056(5) -0.002(5) -0.010(4) -0.024(5)
C17A 0.044(4) 0.115(7) 0.101(7) 0.000(6) -0.025(5) -0.004(5)
C18A 0.039(5) 0.091(6) 0.126(7) -0.010(6) 0.018(5) 0.015(4)
C19A 0.082(5) 0.057(4) 0.090(5) -0.024(4) -0.003(4) -0.009(4)
C20A 0.106(5) 0.074(4) 0.055(4) 0.030(4) 0.006(4) -0.018(4)
C21_1 0.140(7) 0.075(5) 0.071(5) 0.023(4) 0.033(5) 0.011(5)
C22_1 0.118(8) 0.159(10) 0.310(14) 0.047(10) 0.136(9) 0.023(8)
C23_1 0.112(7) 0.287(13) 0.369(16) 0.219(12) 0.107(9) 0.039(8)
C24_1 0.104(7) 0.107(8) 0.391(16) 0.030(10) -0.071(9) -0.018(6)
C21_2 0.108(6) 0.078(5) 0.078(5) 0.002(4) 0.012(5) 0.034(4)
C22_2 0.129(7) 0.232(10) 0.064(5) 0.062(6) 0.058(5) 0.135(7)
C23_2 0.087(5) 0.069(5) 0.089(6) 0.002(4) -0.019(4) 0.019(4)
C24_2 0.100(6) 0.143(7) 0.087(6) 0.036(5) 0.029(5) 0.079(5)
C21_3 0.085(5) 0.074(5) 0.169(8) -0.071(6) -0.006(5) -0.016(5)
C22_3 0.275(12) 0.072(7) 0.166(10) -0.040(7) -0.094(9) 0.043(8)
C23_3 0.321(14) 0.191(11) 0.385(18) 0.099(12) 0.072(13) 0.165(10)
C24_3 0.141(8) 0.097(7) 0.390(17) -0.033(10) 0.033(10) -0.019(6)
C21_4 0.072(5) 0.090(5) 0.134(7) -0.041(5) 0.012(5) -0.022(4)
C22_4 0.152(9) 0.355(16) 0.102(8) -0.120(10) 0.036(7) 0.025(9)
C23_4 0.469(17) 0.226(11) 0.125(9) -0.006(9) 0.050(12) 0.142(12)
C24_4 0.151(8) 0.459(16) 0.183(10) -0.191(11) -0.012(7) 0.156(10)
Zr2 0.0435(3) 0.0553(4) 0.0339(3) 0.0077(3) -0.0090(3) -0.0048(3)
Si2 0.0717(13) 0.0587(11) 0.0651(12) 0.0110(11) -0.0007(11) 0.0050(12)
Al3 0.117(2) 0.0658(14) 0.0557(14) -0.0043(12) -0.0156(13) -0.0062(14)
Al4 0.0712(15) 0.0633(13) 0.0591(13) 0.0206(10) -0.0112(11) -0.0058(11)
C1B 0.054(4) 0.054(4) 0.033(4) 0.019(3) -0.004(3) -0.005(3)
C2B 0.056(4) 0.062(5) 0.040(4) -0.016(4) -0.009(3) -0.007(4)
C3B 0.042(4) 0.061(5) 0.048(4) 0.006(4) -0.014(3) -0.016(3)
C4B 0.038(4) 0.074(5) 0.042(4) -0.002(4) 0.009(4) 0.002(4)
C5B 0.046(4) 0.057(5) 0.032(4) 0.013(3) -0.001(3) -0.005(3)
C6B 0.054(4) 0.107(6) 0.047(4) 0.020(5) -0.006(4) -0.026(4)
C7B 0.092(7) 0.173(9) 0.055(5) -0.008(6) 0.018(5) -0.004(6)
C8B 0.069(5) 0.156(8) 0.069(5) -0.033(6) 0.030(5) -0.027(5)
C9B 0.058(5) 0.063(5) 0.092(6) -0.005(5) -0.026(4) 0.004(4)
C10B 0.048(4) 0.080(5) 0.032(4) 0.016(4) -0.012(3) 0.012(4)
C11B 0.056(4) 0.066(5) 0.052(4) 0.026(4) -0.025(4) 0.004(4)
C12B 0.068(5) 0.092(6) 0.062(5) -0.007(5) -0.046(4) -0.004(4)
C13B 0.043(4) 0.077(5) 0.057(5) 0.017(5) -0.008(4) -0.009(4)
C14B 0.045(4) 0.089(6) 0.039(4) 0.014(4) -0.018(4) -0.001(4)
C15B 0.065(5) 0.092(6) 0.073(6) 0.027(5) -0.004(4) 0.038(5)
C16B 0.057(5) 0.141(8) 0.095(6) 0.051(6) 0.024(5) 0.029(5)
C17B 0.045(5) 0.128(8) 0.139(8) 0.082(7) -0.006(5) -0.005(5)
C18B 0.045(5) 0.104(6) 0.125(7) 0.052(6) -0.028(5) -0.011(5)
C19B 0.088(4) 0.077(5) 0.118(6) 0.057(4) -0.011(5) -0.011(4)
C20B 0.100(6) 0.081(5) 0.124(6) -0.033(5) 0.002(5) 0.025(5)
C21_5 0.132(6) 0.062(5) 0.103(6) 0.000(4) -0.071(5) -0.022(5)
C22_5 0.271(13) 0.307(14) 0.236(14) -0.039(12) -0.074(11) -0.256(11)
C23_5 0.140(7) 0.118(7) 0.188(10) 0.001(7) -0.004(7) -0.060(6)
C24_5 0.235(11) 0.272(13) 0.216(12) -0.100(10) -0.015(9) -0.150(10)
C21_6 0.060(4) 0.088(5) 0.059(4) 0.037(4) -0.012(4) -0.006(4)
C22_6 0.068(6) 0.227(10) 0.068(6) 0.054(7) 0.003(5) 0.014(6)
C23_6 0.188(9) 0.109(7) 0.231(11) 0.099(8) -0.040(8) -0.005(7)
C24_6 0.062(5) 0.222(10) 0.292(13) 0.140(9) -0.073(7) -0.011(6)
C21_7 0.179(8) 0.108(7) 0.153(8) -0.031(6) -0.091(7) -0.041(6)
C22_7 0.246(13) 0.096(8) 0.358(17) -0.071(10) -0.002(12) -0.070(9)
C23_7 0.459(19) 0.278(14) 0.354(19) 0.074(13) -0.086(16) -0.255(14)
C24_7 0.448(19) 0.236(13) 0.328(17) -0.130(12) 0.042(15) 0.039(14)
C21_8 0.108(6) 0.093(6) 0.228(10) -0.070(7) 0.072(6) 0.016(5)
C22_8 0.92(3) 0.88(4) 0.88(4) 0.16(3) 0.07(3) 0.00(3)
C23_8 0.287(13) 0.373(16) 0.206(12) 0.041(12) -0.009(10) 0.237(12)
C24_8 0.69(2) 0.234(12) 0.076(8) 0.022(9) 0.000(13) 0.022(15)
B1 0.051(5) 0.048(4) 0.039(4) 0.011(4) -0.002(4) 0.002(4)
F1A 0.078(3) 0.113(3) 0.059(2) 0.011(2) -0.019(2) 0.005(2)
F2A 0.082(3) 0.174(5) 0.141(4) 0.058(4) -0.040(3) 0.043(3)
F3A 0.076(3) 0.117(4) 0.250(6) 0.044(4) 0.031(3) 0.044(3)
F4A 0.122(3) 0.075(3) 0.156(4) -0.005(3) 0.049(3) 0.027(3)
F5A 0.073(3) 0.095(3) 0.064(2) -0.005(2) 0.0070(19) 0.017(2)
F6A 0.087(3) 0.065(3) 0.095(3) 0.033(2) 0.014(2) 0.002(2)
F7A 0.094(3) 0.132(4) 0.084(3) 0.052(3) 0.000(2) -0.038(3)
F8A 0.065(2) 0.172(4) 0.046(2) 0.014(3) 0.023(2) -0.027(3)
F9A 0.041(2) 0.135(4) 0.068(3) 0.003(3) 0.0033(19) 0.014(2)
F10A 0.056(2) 0.077(3) 0.041(2) 0.008(2) -0.0030(17) 0.016(2)
F11A 0.076(3) 0.077(3) 0.084(3) 0.009(2) -0.009(2) -0.005(2)
F12A 0.084(3) 0.138(4) 0.091(3) 0.003(3) -0.023(2) -0.037(3)
F13A 0.061(2) 0.151(4) 0.066(3) -0.005(3) -0.028(2) 0.016(2)
F14A 0.075(2) 0.111(3) 0.051(2) 0.020(2) -0.0026(19) 0.041(2)
F15A 0.076(2) 0.057(2) 0.051(2) 0.019(2) -0.0048(18) 0.008(2)
F16A 0.065(2) 0.084(2) 0.0332(18) 0.0086(17) 0.0015(19) -0.012(2)
F17A 0.076(2) 0.082(3) 0.054(2) -0.007(2) -0.0136(19) -0.012(2)
F18A 0.124(3) 0.102(3) 0.078(3) 0.012(3) -0.015(2) -0.046(3)
F19A 0.085(3) 0.127(3) 0.069(3) 0.026(3) 0.020(2) -0.042(2)
F20A 0.063(2) 0.091(2) 0.044(2) -0.010(2) 0.0234(19) -0.002(2)
C41A 0.060(4) 0.048(4) 0.046(4) 0.015(3) 0.016(4) -0.006(4)
C42A 0.046(5) 0.069(5) 0.094(6) 0.042(5) -0.012(5) 0.007(4)
C43A 0.096(7) 0.095(7) 0.074(6) 0.004(5) 0.020(5) -0.004(5)
C44A 0.032(5) 0.079(6) 0.181(10) 0.048(6) -0.036(6) 0.015(4)
C45A 0.098(6) 0.047(5) 0.107(7) 0.011(5) 0.048(6) 0.018(4)
C46A 0.047(5) 0.053(4) 0.094(6) 0.008(4) 0.000(4) 0.016(4)
C47A 0.038(4) 0.041(4) 0.041(4) 0.008(3) -0.009(3) -0.012(3)
C48A 0.061(5) 0.069(5) 0.041(4) 0.010(4) -0.001(4) 0.001(4)
C49A 0.057(5) 0.090(6) 0.044(4) 0.025(4) -0.008(4) -0.019(4)
C50A 0.040(4) 0.129(7) 0.038(4) 0.006(5) 0.003(4) -0.032(5)
C51A 0.037(4) 0.079(5) 0.056(5) 0.015(4) -0.006(4) 0.002(4)
C52A 0.041(4) 0.070(5) 0.031(4) 0.005(4) 0.002(3) 0.004(4)
C53A 0.043(4) 0.048(4) 0.047(4) 0.012(4) 0.022(3) 0.010(3)
C54A 0.060(5) 0.073(5) 0.033(4) 0.006(4) 0.012(3) 0.008(4)
C55A 0.040(4) 0.086(6) 0.054(5) -0.006(5) 0.009(4) -0.003(4)
C56A 0.042(4) 0.109(6) 0.040(4) -0.007(5) 0.008(4) 0.034(5)
C57A 0.049(5) 0.086(6) 0.036(4) -0.004(4) 0.012(4) 0.010(4)
C58A 0.044(4) 0.066(5) 0.040(4) 0.004(4) 0.013(3) 0.017(4)
C59A 0.027(4) 0.057(4) 0.031(3) 0.018(3) 0.005(3) 0.013(3)
C60A 0.053(4) 0.060(4) 0.042(4) 0.009(3) 0.003(4) 0.006(4)
C61A 0.051(4) 0.061(5) 0.044(4) 0.003(4) 0.010(3) -0.004(4)
C62A 0.043(4) 0.049(5) 0.084(5) 0.009(4) -0.017(4) -0.020(4)
C63A 0.043(4) 0.096(6) 0.047(4) 0.008(4) 0.005(4) -0.019(4)
C64A 0.033(4) 0.062(4) 0.045(4) 0.017(4) 0.005(4) 0.000(3)
B2 0.042(4) 0.052(4) 0.026(4) -0.005(3) 0.005(3) 0.001(4)
F1B 0.139(4) 0.083(3) 0.099(3) 0.053(3) 0.024(3) 0.052(3)
F2B 0.186(5) 0.273(6) 0.072(3) 0.047(4) -0.012(3) 0.146(4)
F3B 0.086(3) 0.343(7) 0.069(3) -0.043(4) -0.040(3) 0.066(4)
F4B 0.061(3) 0.266(6) 0.070(3) -0.072(4) -0.014(2) -0.001(3)
F5B 0.059(2) 0.117(3) 0.057(3) -0.014(2) -0.001(2) -0.024(2)
F6B 0.069(2) 0.071(2) 0.0414(19) -0.0091(17) -0.008(2) 0.002(2)
F7B 0.098(3) 0.069(3) 0.088(3) -0.011(2) 0.020(2) 0.024(2)
F8B 0.103(3) 0.087(3) 0.114(3) 0.022(3) 0.031(3) 0.046(3)
F9B 0.065(2) 0.150(4) 0.062(3) 0.016(3) -0.021(2) 0.033(2)
F10B 0.062(2) 0.094(3) 0.042(2) -0.018(2) -0.0073(18) 0.006(2)
F11B 0.063(2) 0.070(3) 0.058(2) 0.004(2) -0.0020(19) -0.003(2)
F12B 0.074(3) 0.139(4) 0.064(3) 0.005(3) 0.029(2) -0.035(3)
F13B 0.075(3) 0.156(4) 0.099(3) -0.058(3) 0.043(2) -0.010(3)
F14B 0.129(4) 0.097(3) 0.135(4) -0.014(3) 0.035(3) 0.037(3)
F15B 0.100(3) 0.078(3) 0.089(3) -0.002(3) 0.013(2) 0.029(2)
F16B 0.092(3) 0.096(3) 0.049(2) 0.001(2) 0.014(2) 0.017(2)
F17B 0.082(3) 0.135(4) 0.117(4) 0.034(3) 0.035(3) 0.007(3)
F18B 0.084(3) 0.111(4) 0.175(5) 0.045(3) -0.012(3) -0.033(3)
F19B 0.102(3) 0.094(3) 0.174(5) -0.035(3) -0.017(3) -0.034(3)
F20B 0.101(3) 0.102(3) 0.079(3) -0.031(2) 0.026(2) -0.016(2)
C41B 0.047(4) 0.062(5) 0.042(4) 0.002(4) 0.006(3) 0.010(4)
C42B 0.116(7) 0.121(8) 0.034(4) -0.005(5) 0.005(5) 0.073(6)
C43B 0.082(6) 0.187(10) 0.051(5) -0.016(6) -0.023(5) 0.067(6)
C44B 0.089(7) 0.200(10) 0.039(5) -0.028(6) -0.039(5) 0.101(7)
C45B 0.031(5) 0.144(8) 0.078(6) -0.048(6) 0.003(4) 0.009(5)
C46B 0.037(4) 0.114(7) 0.044(5) -0.012(5) -0.001(4) 0.005(5)
C47B 0.032(4) 0.060(4) 0.025(3) 0.000(3) -0.001(3) -0.019(3)
C48B 0.054(4) 0.050(4) 0.037(4) 0.005(3) -0.013(3) 0.001(3)
C49B 0.060(5) 0.072(5) 0.036(4) 0.004(4) 0.015(3) -0.003(4)
C50B 0.044(4) 0.054(5) 0.085(5) 0.026(4) 0.022(4) 0.026(4)
C51B 0.040(4) 0.082(5) 0.047(4) 0.004(4) 0.011(4) -0.002(4)
C52B 0.024(4) 0.072(5) 0.042(4) 0.003(4) 0.012(3) -0.006(3)
C53B 0.044(4) 0.050(4) 0.033(4) -0.005(3) -0.023(3) 0.005(3)
C54B 0.047(5) 0.064(5) 0.035(4) -0.005(4) -0.007(3) -0.003(4)
C55B 0.043(5) 0.091(6) 0.051(5) -0.021(5) -0.002(4) -0.005(4)
C56B 0.049(5) 0.113(7) 0.049(4) -0.033(5) 0.017(4) -0.007(5)
C57B 0.086(6) 0.064(5) 0.065(5) -0.019(5) -0.004(4) -0.004(5)
C58B 0.060(5) 0.048(5) 0.066(5) -0.015(4) 0.014(4) 0.003(4)
C59B 0.064(4) 0.048(4) 0.045(4) -0.017(3) 0.001(4) 0.009(4)
C60B 0.053(4) 0.049(5) 0.070(5) 0.014(4) 0.025(4) -0.002(4)
C61B 0.086(6) 0.080(6) 0.067(5) 0.017(5) 0.032(5) 0.018(5)
C62B 0.072(6) 0.059(5) 0.117(7) 0.007(5) -0.003(5) -0.022(5)
C63B 0.055(5) 0.073(6) 0.098(6) -0.036(5) 0.008(5) -0.002(4)
C64B 0.078(6) 0.072(5) 0.076(5) -0.012(5) 0.015(5) 0.013(4)
C71A 0.277(8) 0.247(8) 0.211(8) 0.077(7) 0.061(7) 0.054(7)
C72A 0.494(14) 0.489(14) 0.537(15) -0.022(8) -0.002(8) 0.036(8)
C73A 0.423(11) 0.338(11) 0.436(12) 0.040(8) -0.086(8) -0.040(8)
C74A 0.226(8) 0.227(8) 0.289(9) 0.008(7) -0.064(7) -0.007(7)
C75A 0.441(13) 0.444(13) 0.397(13) -0.011(8) 0.029(8) 0.001(8)
C76A 0.299(8) 0.201(8) 0.236(8) 0.034(7) 0.080(7) -0.029(7)
C77A 0.308(8) 0.268(8) 0.186(7) 0.011(7) 0.091(7) 0.061(7)

loop_
_atom_type_symbol
_atom_type_description
_atom_type_scat_dispersion_real
_atom_type_scat_dispersion_imag
_atom_type_scat_source
C C 0.0033 0.0016 'International Tables Vol C Tables 4.2.6.8 and 6.1.1.4'
H H 0.0000 0.0000 'International Tables Vol C Tables 4.2.6.8 and 6.1.1.4'
B B 0.0013 0.0007 'International Tables Vol C Tables 4.2.6.8 and 6.1.1.4'
F F 0.0171 0.0103 'International Tables Vol C Tables 4.2.6.8 and 6.1.1.4'
Al Al 0.0645 0.0514 'International Tables Vol C Tables 4.2.6.8 and 6.1.1.4'
Si Si 0.0817 0.0704 'International Tables Vol C Tables 4.2.6.8 and 6.1.1.4'
Zr Zr -2.9673 0.5597 'International Tables Vol C Tables 4.2.6.8 and 6.1.1.4'

loop_
_geom_angle_atom_site_label_1
_geom_angle_atom_site_label_2
_geom_angle_atom_site_label_3
_geom_angle
_geom_angle_publ_flag
H1H Zr1 H3H 123.1(14) yes
H1H Zr1 H2H 56.7(13) yes
H3H Zr1 H2H 66.4(14) yes
H1H Zr1 C11A 129.6(10) ?
H3H Zr1 C11A 83.5(10) ?
H2H Zr1 C11A 125.2(11) ?
H1H Zr1 C2A 83.5(10) ?
H3H Zr1 C2A 126.5(10) ?
H2H Zr1 C2A 118.4(11) ?
C11A Zr1 C2A 116.30(19) ?
H1H Zr1 C1A 115.2(10) ?
H3H Zr1 C1A 110.5(10) ?
H2H Zr1 C1A 145.2(11) ?
C11A Zr1 C1A 87.06(19) ?
C2A Zr1 C1A 33.37(15) ?
H1H Zr1 C10A 112.8(10) ?
H3H Zr1 C10A 115.1(11) ?
H2H Zr1 C10A 147.3(11) ?
C11A Zr1 C10A 33.32(15) ?
C2A Zr1 C10A 87.83(18) ?
C1A Zr1 C10A 67.02(17) ?
H1H Zr1 C5A 133.7(10) ?
H3H Zr1 C5A 77.1(10) ?
H2H Zr1 C5A 122.6(11) ?
C11A Zr1 C5A 90.66(16) ?
C2A Zr1 C5A 55.03(15) ?
C1A Zr1 C5A 34.23(13) ?
C10A Zr1 C5A 87.66(15) ?
H1H Zr1 C12A 105.6(10) ?
H3H Zr1 C12A 79.6(10) ?
H2H Zr1 C12A 96.0(11) ?
C11A Zr1 C12A 31.69(15) ?
C2A Zr1 C12A 142.34(19) ?
C1A Zr1 C12A 118.0(2) ?
C10A Zr1 C12A 54.75(18) ?
C5A Zr1 C12A 119.71(18) ?
H1H Zr1 C14A 79.8(10) ?
H3H Zr1 C14A 133.6(10) ?
H2H Zr1 C14A 119.2(11) ?
C11A Zr1 C14A 54.80(15) ?
C2A Zr1 C14A 93.06(17) ?
C1A Zr1 C14A 88.82(16) ?
C10A Zr1 C14A 34.34(13) ?
C5A Zr1 C14A 118.13(11) ?
C12A Zr1 C14A 54.42(16) ?
H1H Zr1 C3A 79.5(10) ?
H3H Zr1 C3A 101.6(10) ?
H2H Zr1 C3A 90.6(11) ?
C11A Zr1 C3A 141.52(19) ?
C2A Zr1 C3A 32.50(15) ?
C1A Zr1 C3A 55.18(17) ?
C10A Zr1 C3A 119.29(18) ?
C5A Zr1 C3A 54.60(16) ?
C12A Zr1 C3A 173.2(2) ?
C14A Zr1 C3A 123.30(17) ?
H1H Zr1 C13A 77.4(9) ?
H3H Zr1 C13A 108.3(10) ?
H2H Zr1 C13A 93.7(11) ?
C11A Zr1 C13A 52.63(15) ?
C2A Zr1 C13A 123.52(15) ?
C1A Zr1 C13A 118.67(17) ?
C10A Zr1 C13A 54.01(16) ?
C5A Zr1 C13A 140.47(15) ?
C12A Zr1 C13A 32.41(13) ?
C14A Zr1 C13A 31.6 ?
C3A Zr1 C13A 148.97(15) ?
C20A Si1 C19A 109.4(2) ?
C20A Si1 C10A 111.5(2) ?
C19A Si1 C10A 116.8(2) ?
C20A Si1 C1A 116.5(3) ?
C19A Si1 C1A 109.6(2) ?
C10A Si1 C1A 92.5(2) ?
C21_2 Al1 C21_1 128.7(2) ?
C21_2 Al1 Zr1 115.73(16) ?
C21_1 Al1 Zr1 111.56(18) ?
C21_3 Al2 C21_4 123.2(2) ?
C21_3 Al2 Zr1 123.19(17) ?
C21_4 Al2 Zr1 112.48(17) ?
C2A C1A C5A 105.9(5) ?
C2A C1A Si1 124.1(4) ?
C5A C1A Si1 126.1(4) ?
C2A C1A Zr1 73.5(3) ?
C5A C1A Zr1 74.3(3) ?
Si1 C1A Zr1 100.1(2) ?
C1A C2A C3A 110.6(5) ?
C1A C2A Zr1 73.1(3) ?
C3A C2A Zr1 76.4(3) ?
C2A C3A C4A 106.4(5) ?
C2A C3A Zr1 71.1(3) ?
C4A C3A Zr1 76.5(3) ?
C5A C4A C9A 120.0 ?
C5A C4A C3A 109.5(4) ?
C9A C4A C3A 130.5(4) ?
C5A C4A Zr1 70.03(18) ?
C9A C4A Zr1 124.12(16) ?
C3A C4A Zr1 71.3(3) ?
C6A C5A C4A 120.0 ?
C6A C5A C1A 132.4(4) ?
C4A C5A C1A 107.3(4) ?
C6A C5A Zr1 120.57(17) ?
C4A C5A Zr1 78.22(19) ?
C1A C5A Zr1 71.5(2) ?
C5A C6A C7A 120.0 ?
C6A C7A C8A 120.0 ?
C9A C8A C7A 120.0 ?
C8A C9A C4A 120.0 ?
C11A C10A C14A 104.9(5) ?
C11A C10A Si1 126.2(4) ?
C14A C10A Si1 124.9(4) ?
C11A C10A Zr1 72.3(3) ?
C14A C10A Zr1 74.8(3) ?
Si1 C10A Zr1 100.4(2) ?
C12A C11A C10A 112.1(5) ?
C12A C11A Zr1 77.3(3) ?
C10A C11A Zr1 74.4(3) ?
C11A C12A C13A 106.9(5) ?
C11A C12A Zr1 71.0(3) ?
C13A C12A Zr1 77.0(3) ?
C14A C13A C18A 120.0 ?
C14A C13A C12A 109.1(5) ?
C18A C13A C12A 130.9(5) ?
C14A C13A Zr1 71.00(19) ?
C18A C13A Zr1 124.60(16) ?
C12A C13A Zr1 70.6(3) ?
C13A C14A C15A 120.0 ?
C13A C14A C10A 106.7(4) ?
C15A C14A C10A 133.0(4) ?
C13A C14A Zr1 77.4(2) ?
C15A C14A Zr1 121.82(17) ?
C10A C14A Zr1 70.8(3) ?
C16A C15A C14A 120.0 ?
C15A C16A C17A 120.0 ?
C18A C17A C16A 120.0 ?
C17A C18A C13A 120.0 ?
C22_1 C21_1 Al1 127.9(4) ?
C21_1 C22_1 C24_1 117.7(3) ?
C21_1 C22_1 C23_1 114.4(3) ?
C24_1 C22_1 C23_1 110.5(3) ?
C22_2 C21_2 Al1 135.5(3) ?
C21_2 C22_2 C24_2 117.8(3) ?
C21_2 C22_2 C23_2 114.5(3) ?
C24_2 C22_2 C23_2 110.6(3) ?
C22_3 C21_3 Al2 126.3(4) ?
C21_3 C22_3 C24_3 117.7(3) ?
C21_3 C22_3 C23_3 114.5(3) ?
C24_3 C22_3 C23_3 110.7(3) ?
C22_4 C21_4 Al2 122.0(3) ?
C21_4 C22_4 C24_4 117.7(3) ?
C21_4 C22_4 C23_4 114.4(3) ?
C24_4 C22_4 C23_4 110.5(3) ?
H6H Zr2 H4H 129.4(14) yes
H6H Zr2 H5H 65.0(14) yes
H4H Zr2 H5H 64.9(14) yes
H6H Zr2 C1B 111.1(10) ?
H4H Zr2 C1B 115.6(10) ?
H5H Zr2 C1B 150.6(10) ?
H6H Zr2 C11B 81.1(10) ?
H4H Zr2 C11B 120.4(10) ?
H5H Zr2 C11B 121.2(11) ?
C1B Zr2 C11B 84.96(18) ?
H6H Zr2 C2B 128.8(10) ?
H4H Zr2 C2B 86.2(10) ?
H5H Zr2 C2B 124.2(11) ?
C1B Zr2 C2B 33.55(16) ?
C11B Zr2 C2B 114.5(2) ?
H6H Zr2 C10B 113.1(10) ?
H4H Zr2 C10B 102.5(10) ?
H5H Zr2 C10B 143.0(10) ?
C1B Zr2 C10B 66.37(18) ?
C11B Zr2 C10B 33.11(16) ?
C2B Zr2 C10B 87.05(19) ?
H6H Zr2 C5B 79.2(10) ?
H4H Zr2 C5B 138.4(10) ?
H5H Zr2 C5B 125.2(10) ?
C1B Zr2 C5B 33.67(14) ?
C11B Zr2 C5B 90.08(18) ?
C2B Zr2 C5B 53.88(16) ?
C10B Zr2 C5B 88.07(16) ?
H6H Zr2 C12B 76.0(10) ?
H4H Zr2 C12B 97.7(10) ?
H5H Zr2 C12B 90.2(11) ?
C1B Zr2 C12B 117.8(2) ?
C11B Zr2 C12B 33.47(16) ?
C2B Zr2 C12B 142.5(2) ?
C10B Zr2 C12B 55.65(19) ?
C5B Zr2 C12B 120.6(2) ?
H6H Zr2 C14B 129.0(10) ?
H4H Zr2 C14B 69.9(10) ?
H5H Zr2 C14B 115.7(10) ?
C1B Zr2 C14B 89.86(16) ?
C11B Zr2 C14B 54.11(17) ?
C2B Zr2 C14B 94.52(18) ?
C10B Zr2 C14B 34.13(13) ?
C5B Zr2 C14B 119.09(12) ?
C12B Zr2 C14B 53.35(19) ?
H6H Zr2 C3B 104.4(10) ?
H4H Zr2 C3B 86.7(10) ?
H5H Zr2 C3B 95.4(11) ?
C1B Zr2 C3B 56.25(17) ?
C11B Zr2 C3B 140.46(19) ?
C2B Zr2 C3B 33.25(15) ?
C10B Zr2 C3B 119.42(19) ?
C5B Zr2 C3B 53.97(16) ?
C12B Zr2 C3B 173.9(2) ?
C14B Zr2 C3B 125.27(18) ?
H6H Zr2 C4B 76.1(10) ?
H4H Zr2 C4B 117.0(10) ?
H5H Zr2 C4B 97.4(10) ?
C1B Zr2 C4B 54.86(16) ?
C11B Zr2 C4B 119.96(16) ?
C2B Zr2 C4B 53.46(16) ?
C10B Zr2 C4B 118.51(17) ?
C5B Zr2 C4B 31.6 ?
C12B Zr2 C4B 144.53(18) ?
C14B Zr2 C4B 144.22(15) ?
C3B Zr2 C4B 32.36(13) ?
C20B Si2 C10B 115.6(3) ?
C20B Si2 C19B 109.8(3) ?
C10B Si2 C19B 110.1(3) ?
C20B Si2 C1B 113.1(3) ?
C10B Si2 C1B 92.9(2) ?
C19B Si2 C1B 114.6(3) ?
C21_8 Al3 C21_7 125.9(3) ?
C21_8 Al3 Zr2 123.8(2) ?
C21_7 Al3 Zr2 109.76(19) ?
C21_5 Al4 C21_6 130.3(2) ?
C21_5 Al4 Zr2 115.54(16) ?
C21_6 Al4 Zr2 110.57(15) ?
C2B C1B C5B 104.2(5) ?
C2B C1B Si2 122.1(5) ?
C5B C1B Si2 130.9(4) ?
C2B C1B Zr2 73.7(3) ?
C5B C1B Zr2 75.6(3) ?
Si2 C1B Zr2 101.1(2) ?
C1B C2B C3B 111.6(5) ?
C1B C2B Zr2 72.8(3) ?
C3B C2B Zr2 77.1(3) ?
C4B C3B C2B 105.3(5) ?
C4B C3B Zr2 76.4(3) ?
C2B C3B Zr2 69.7(3) ?
C5B C4B C9B 120.0 ?
C5B C4B C3B 107.7(4) ?
C9B C4B C3B 132.2(4) ?
C5B C4B Zr2 69.78(19) ?
C9B C4B Zr2 125.69(17) ?
C3B C4B Zr2 71.2(3) ?
C6B C5B C4B 120.0 ?
C6B C5B C1B 128.8(4) ?
C4B C5B C1B 111.1(4) ?
C6B C5B Zr2 121.85(18) ?
C4B C5B Zr2 78.6(2) ?
C1B C5B Zr2 70.7(3) ?
C5B C6B C7B 120.0 ?
C6B C7B C8B 120.0 ?
C9B C8B C7B 120.0 ?
C8B C9B C4B 120.0 ?
C11B C10B C14B 103.9(5) ?
C11B C10B Si2 124.3(5) ?
C14B C10B Si2 127.5(4) ?
C11B C10B Zr2 72.0(3) ?
C14B C10B Zr2 74.9(3) ?
Si2 C10B Zr2 99.4(2) ?
C10B C11B C12B 110.8(6) ?
C10B C11B Zr2 74.9(3) ?
C12B C11B Zr2 76.0(3) ?
C13B C12B C11B 106.9(6) ?
C13B C12B Zr2 78.3(3) ?
C11B C12B Zr2 70.5(3) ?
C14B C13B C18B 120.0 ?
C14B C13B C12B 109.4(5) ?
C18B C13B C12B 130.6(5) ?
C14B C13B Zr2 71.1(2) ?
C18B C13B Zr2 124.99(18) ?
C12B C13B Zr2 70.5(3) ?
C15B C14B C13B 120.0 ?
C15B C14B C10B 131.0(5) ?
C13B C14B C10B 108.8(5) ?
C15B C14B Zr2 122.17(19) ?
C13B C14B Zr2 77.5(2) ?
C10B C14B Zr2 71.0(3) ?
C14B C15B C16B 120.0 ?
C15B C16B C17B 120.0 ?
C18B C17B C16B 120.0 ?
C17B C18B C13B 120.0 ?
C22_5 C21_5 Al4 136.7(3) ?
C21_5 C22_5 C24_5 117.9(3) ?
C21_5 C22_5 C23_5 114.6(3) ?
C24_5 C22_5 C23_5 110.6(3) ?
C22_6 C21_6 Al4 128.1(4) ?
C21_6 C22_6 C24_6 117.6(3) ?
C21_6 C22_6 C23_6 114.3(3) ?
C24_6 C22_6 C23_6 110.4(3) ?
C22_7 C21_7 Al3 122.9(4) ?
C21_7 C22_7 C24_7 117.7(3) ?
C21_7 C22_7 C23_7 114.4(3) ?
C24_7 C22_7 C23_7 110.5(3) ?
C22_8 C21_8 Al3 133.1(4) ?
C21_8 C22_8 C24_8 117.7(3) ?
C21_8 C22_8 C23_8 114.4(3) ?
C24_8 C22_8 C23_8 110.5(3) ?
C53A B1 C47A 101.6(4) ?
C53A B1 C41A 114.5(4) ?
C47A B1 C41A 115.5(4) ?
C53A B1 C59A 116.0(4) ?
C47A B1 C59A 110.9(4) ?
C41A B1 C59A 99.0(4) ?
C42A C41A C46A 120.0 ?
C42A C41A B1 117.6(4) ?
C46A C41A B1 122.2(4) ?
F1A C42A C43A 115.7(5) ?
F1A C42A C41A 124.3(4) ?
C43A C42A C41A 120.0 ?
F2A C43A C44A 118.4(5) ?
F2A C43A C42A 121.6(5) ?
C44A C43A C42A 120.0 ?
F3A C44A C43A 122.3(5) ?
F3A C44A C45A 117.7(5) ?
C43A C44A C45A 120.0 ?
F4A C45A C46A 118.6(4) ?
F4A C45A C44A 121.2(4) ?
C46A C45A C44A 120.0 ?
F5A C46A C45A 115.2(4) ?
F5A C46A C41A 124.7(4) ?
C45A C46A C41A 120.0 ?
C48A C47A C52A 120.0 ?
C48A C47A B1 124.5(4) ?
C52A C47A B1 115.2(4) ?
F6A C48A C47A 124.4(4) ?
F6A C48A C49A 115.5(4) ?
C47A C48A C49A 120.0 ?
F7A C49A C50A 116.9(4) ?
F7A C49A C48A 123.1(4) ?
C50A C49A C48A 120.0 ?
F8A C50A C49A 122.5(4) ?
F8A C50A C51A 117.5(4) ?
C49A C50A C51A 120.0 ?
F9A C51A C50A 120.1(4) ?
F9A C51A C52A 119.8(4) ?
C50A C51A C52A 120.0 ?
F10A C52A C51A 118.7(4) ?
F10A C52A C47A 121.3(4) ?
C51A C52A C47A 120.0 ?
C54A C53A C58A 120.0 ?
C54A C53A B1 115.0(4) ?
C58A C53A B1 124.7(4) ?
F11A C54A C53A 123.5(4) ?
F11A C54A C55A 116.5(4) ?
C53A C54A C55A 120.0 ?
F12A C55A C56A 119.0(4) ?
F12A C55A C54A 121.0(4) ?
C56A C55A C54A 120.0 ?
F13A C56A C57A 122.6(5) ?
F13A C56A C55A 117.4(5) ?
C57A C56A C55A 120.0 ?
F14A C57A C56A 118.5(4) ?
F14A C57A C58A 121.5(4) ?
C56A C57A C58A 120.0 ?
F15A C58A C57A 115.1(4) ?
F15A C58A C53A 124.8(4) ?
C57A C58A C53A 120.0 ?
C60A C59A C64A 120.0 ?
C60A C59A B1 123.6(4) ?
C64A C59A B1 116.2(4) ?
F16A C60A C59A 125.5(4) ?
F16A C60A C61A 114.5(4) ?
C59A C60A C61A 120.0 ?
F17A C61A C62A 118.3(4) ?
F17A C61A C60A 121.6(4) ?
C62A C61A C60A 120.0 ?
F18A C62A C63A 120.8(4) ?
F18A C62A C61A 119.2(4) ?
C63A C62A C61A 120.0 ?
F19A C63A C62A 119.3(4) ?
F19A C63A C64A 120.7(4) ?
C62A C63A C64A 120.0 ?
F20A C64A C63A 117.1(3) ?
F20A C64A C59A 122.8(3) ?
C63A C64A C59A 120.0 ?
C59B B2 C47B 102.0(4) ?
C59B B2 C41B 114.6(4) ?
C47B B2 C41B 113.3(4) ?
C59B B2 C53B 113.9(4) ?
C47B B2 C53B 114.8(4) ?
C41B B2 C53B 99.0(3) ?
C42B C41B C46B 120.0 ?
C42B C41B B2 124.3(4) ?
C46B C41B B2 115.5(4) ?
F1B C42B C43B 112.5(5) ?
F1B C42B C41B 127.4(5) ?
C43B C42B C41B 120.0 ?
F2B C43B C42B 129.2(6) ?
F2B C43B C44B 110.7(6) ?
C42B C43B C44B 120.0 ?
F3B C44B C45B 112.0(6) ?
F3B C44B C43B 128.0(6) ?
C45B C44B C43B 120.0 ?
C44B C45B C46B 120.0 ?
C44B C45B F4B 123.3(5) ?
C46B C45B F4B 116.6(5) ?
F5B C46B C45B 116.8(5) ?
F5B C46B C41B 123.2(5) ?
C45B C46B C41B 120.0 ?
C48B C47B C52B 120.0 ?
C48B C47B B2 124.2(3) ?
C52B C47B B2 115.6(3) ?
F6B C48B C47B 125.2(4) ?
F6B C48B C49B 114.7(4) ?
C47B C48B C49B 120.0 ?
F7B C49B C50B 119.5(4) ?
F7B C49B C48B 120.4(4) ?
C50B C49B C48B 120.0 ?
F8B C50B C49B 119.1(4) ?
F8B C50B C51B 120.9(4) ?
C49B C50B C51B 120.0 ?
F9B C51B C50B 117.9(4) ?
F9B C51B C52B 122.0(4) ?
C50B C51B C52B 120.0 ?
F10B C52B C51B 116.7(4) ?
F10B C52B C47B 123.2(4) ?
C51B C52B C47B 120.0 ?
C54B C53B C58B 120.0 ?
C54B C53B B2 124.1(4) ?
C58B C53B B2 115.4(4) ?
F11B C54B C53B 123.9(4) ?
F11B C54B C55B 116.0(4) ?
C53B C54B C55B 120.0 ?
F12B C55B C54B 120.7(4) ?
F12B C55B C56B 119.3(4) ?
C54B C55B C56B 120.0 ?
F13B C56B C57B 119.8(5) ?
F13B C56B C55B 120.2(5) ?
C57B C56B C55B 120.0 ?
F14B C57B C58B 121.4(4) ?
F14B C57B C56B 118.6(4) ?
C58B C57B C56B 120.0 ?
F15B C58B C57B 116.7(4) ?
F15B C58B C53B 123.3(4) ?
C57B C58B C53B 120.0 ?
C60B C59B C64B 120.0 ?
C60B C59B B2 116.1(4) ?
C64B C59B B2 123.8(4) ?
F16B C60B C61B 116.9(4) ?
F16B C60B C59B 123.1(4) ?
C61B C60B C59B 120.0 ?
F17B C61B C60B 120.3(5) ?
F17B C61B C62B 119.6(5) ?
C60B C61B C62B 120.0 ?
F18B C62B C63B 120.8(5) ?
F18B C62B C61B 119.2(5) ?
C63B C62B C61B 120.0 ?
F19B C63B C62B 117.2(5) ?
F19B C63B C64B 122.8(5) ?
C62B C63B C64B 120.0 ?
F20B C64B C63B 114.7(4) ?
F20B C64B C59B 125.3(4) ?
C63B C64B C59B 120.0 ?
C72A C71A C76A 120.0 ?
C72A C71A C77A 120.05(5) ?
C76A C71A C77A 119.95(5) ?
C73A C72A C71A 120.0 ?
C74A C73A C72A 120.0 ?
C73A C74A C75A 120.0 ?
C74A C75A C76A 120.0 ?
C75A C76A C71A 120.0 ?

loop_
_geom_bond_atom_site_label_1
_geom_bond_atom_site_label_2
_geom_bond_distance
_geom_bond_publ_flag
Zr1 H1H 1.92(4) yes
Zr1 H3H 1.99(4) yes
Zr1 H2H 1.88(3) yes
Zr1 C11A 2.427(5) yes
Zr1 C2A 2.451(5) yes
Zr1 C1A 2.445(5) yes
Zr1 C10A 2.453(5) yes
Zr1 C5A 2.483(4) yes
Zr1 C12A 2.504(5) yes
Zr1 C14A 2.506(4) yes
Zr1 C3A 2.519(5) yes
Zr1 C13A 2.586(4) yes
Zr1 C4A 2.586(4) yes
Zr1 Al1 3.1778(18) yes
Zr1 Al2 3.0944(19) yes
Si1 C20A 1.822(4) ?
Si1 C19A 1.843(5) ?
Si1 C10A 1.862(5) ?
Si1 C1A 1.881(5) ?
Al1 C21_2 1.911(4) ?
Al1 C21_1 1.940(5) ?
Al2 C21_3 1.949(5) ?
Al2 C21_4 2.038(5) ?
C1A C2A 1.406(6) ?
C1A C5A 1.450(6) ?
C2A C3A 1.392(6) ?
C3A C4A 1.419(6) ?
C4A C5A 1.3900 ?
C4A C9A 1.3900 ?
C5A C6A 1.3900 ?
C6A C7A 1.3900 ?
C7A C8A 1.3900 ?
C8A C9A 1.3900 ?
C10A C11A 1.399(7) ?
C10A C14A 1.465(6) ?
C11A C12A 1.349(6) ?
C12A C13A 1.423(6) ?
C13A C14A 1.3900 ?
C13A C18A 1.3900 ?
C14A C15A 1.3900 ?
C15A C16A 1.3900 ?
C16A C17A 1.3900 ?
C17A C18A 1.3900 ?
C21_1 C22_1 1.406(3) ?
C22_1 C24_1 1.432(4) ?
C22_1 C23_1 1.454(4) ?
C21_2 C22_2 1.406(3) ?
C22_2 C24_2 1.432(4) ?
C22_2 C23_2 1.454(4) ?
C21_3 C22_3 1.407(3) ?
C22_3 C24_3 1.432(4) ?
C22_3 C23_3 1.453(4) ?
C21_4 C22_4 1.407(3) ?
C22_4 C24_4 1.432(4) ?
C22_4 C23_4 1.454(4) ?
Zr2 H6H 1.94(4) yes
Zr2 H4H 1.99(4) yes
Zr2 H5H 1.92(3) yes
Zr2 C1B 2.425(5) yes
Zr2 C11B 2.438(5) yes
Zr2 C2B 2.437(5) yes
Zr2 C10B 2.475(5) yes
Zr2 C5B 2.489(4) yes
Zr2 C12B 2.510(5) yes
Zr2 C14B 2.526(4) yes
Zr2 C3B 2.533(5) yes
Zr2 C4B 2.600(4) yes
Zr2 C13B 2.608(4) yes
Zr2 Al3 3.1016(21) yes
Zr2 Al4 3.1917(18) yes
Si2 C20B 1.837(5) ?
Si2 C10B 1.848(6) ?
Si2 C19B 1.844(5) ?
Si2 C1B 1.852(5) ?
Al3 C21_8 1.964(5) ?
Al3 C21_7 2.024(6) ?
Al4 C21_5 1.883(5) ?
Al4 C21_6 1.971(4) ?
C1B C2B 1.403(6) ?
C1B C5B 1.424(6) ?
C2B C3B 1.425(6) ?
C3B C4B 1.432(6) ?
C4B C5B 1.3900 ?
C4B C9B 1.3900 ?
C5B C6B 1.3900 ?
C6B C7B 1.3900 ?
C7B C8B 1.3900 ?
C8B C9B 1.3900 ?
C10B C11B 1.400(7) ?
C10B C14B 1.468(6) ?
C11B C12B 1.426(7) ?
C12B C13B 1.380(7) ?
C13B C14B 1.3900 ?
C13B C18B 1.3900 ?
C14B C15B 1.3900 ?
C15B C16B 1.3900 ?
C16B C17B 1.3900 ?
C17B C18B 1.3900 ?
C21_5 C22_5 1.405(3) ?
C22_5 C24_5 1.431(4) ?
C22_5 C23_5 1.454(4) ?
C21_6 C22_6 1.408(3) ?
C22_6 C24_6 1.433(4) ?
C22_6 C23_6 1.455(4) ?
C21_7 C22_7 1.407(3) ?
C22_7 C24_7 1.432(4) ?
C22_7 C23_7 1.454(4) ?
C21_8 C22_8 1.407(3) ?
C22_8 C24_8 1.432(4) ?
C22_8 C23_8 1.454(4) ?
B1 C53A 1.666(6) ?
B1 C47A 1.702(6) ?
B1 C41A 1.676(6) ?
B1 C59A 1.698(6) ?
F1A C42A 1.294(4) ?
F2A C43A 1.341(4) ?
F3A C44A 1.366(4) ?
F4A C45A 1.369(5) ?
F5A C46A 1.320(4) ?
F6A C48A 1.325(4) ?
F7A C49A 1.329(4) ?
F8A C50A 1.367(4) ?
F9A C51A 1.336(4) ?
F10A C52A 1.305(4) ?
F11A C54A 1.320(4) ?
F12A C55A 1.332(4) ?
F13A C56A 1.352(4) ?
F14A C57A 1.324(4) ?
F15A C58A 1.305(4) ?
F16A C60A 1.308(3) ?
F17A C61A 1.334(4) ?
F18A C62A 1.325(4) ?
F19A C63A 1.332(4) ?
F20A C64A 1.307(4) ?
C41A C42A 1.3900 ?
C41A C46A 1.3900 ?
C42A C43A 1.3900 ?
C43A C44A 1.3900 ?
C44A C45A 1.3900 ?
C45A C46A 1.3900 ?
C47A C48A 1.3900 ?
C47A C52A 1.3900 ?
C48A C49A 1.3900 ?
C49A C50A 1.3900 ?
C50A C51A 1.3900 ?
C51A C52A 1.3900 ?
C53A C54A 1.3900 ?
C53A C58A 1.3900 ?
C54A C55A 1.3900 ?
C55A C56A 1.3900 ?
C56A C57A 1.3900 ?
C57A C58A 1.3900 ?
C59A C60A 1.3900 ?
C59A C64A 1.3900 ?
C60A C61A 1.3900 ?
C61A C62A 1.3900 ?
C62A C63A 1.3900 ?
C63A C64A 1.3900 ?
B2 C59B 1.650(6) ?
B2 C47B 1.648(6) ?
B2 C41B 1.686(6) ?
B2 C53B 1.718(6) ?
F1B C42B 1.262(5) ?
F2B C43B 1.267(5) ?
F3B C44B 1.378(5) ?
F4B C45B 1.379(5) ?
F5B C46B 1.289(5) ?
F6B C48B 1.301(3) ?
F7B C49B 1.358(4) ?
F8B C50B 1.358(4) ?
F9B C51B 1.314(4) ?
F10B C52B 1.306(4) ?
F11B C54B 1.286(4) ?
F12B C55B 1.323(4) ?
F13B C56B 1.334(4) ?
F14B C57B 1.351(4) ?
F15B C58B 1.304(4) ?
F16B C60B 1.300(4) ?
F17B C61B 1.341(4) ?
F18B C62B 1.366(4) ?
F19B C63B 1.294(5) ?
F20B C64B 1.292(4) ?
C41B C42B 1.3900 ?
C41B C46B 1.3900 ?
C42B C43B 1.3900 ?
C43B C44B 1.3900 ?
C44B C45B 1.3900 ?
C45B C46B 1.3900 ?
C47B C48B 1.3900 ?
C47B C52B 1.3900 ?
C48B C49B 1.3900 ?
C49B C50B 1.3900 ?
C50B C51B 1.3900 ?
C51B C52B 1.3900 ?
C53B C54B 1.3900 ?
C53B C58B 1.3900 ?
C54B C55B 1.3900 ?
C55B C56B 1.3900 ?
C56B C57B 1.3900 ?
C57B C58B 1.3900 ?
C59B C60B 1.3900 ?
C59B C64B 1.3900 ?
C60B C61B 1.3900 ?
C61B C62B 1.3900 ?
C62B C63B 1.3900 ?
C63B C64B 1.3900 ?
C71A C72A 1.3900 ?
C71A C76A 1.3900 ?
C71A C77A 1.5406 ?
C72A C73A 1.3900 ?
C73A C74A 1.3900 ?
C74A C75A 1.3900 ?
C75A C76A 1.3900 ?
